data_9008075
loop_
_publ_author_name
'Euler, R.'
'Hellner, E.'

_publ_section_title
;
 Uber komplex zusammengesetzte sulfidische erze VI.
 Zur kristallstruktur des meneghinits, CuPb13Sb7S24
;
_journal_name_full 'Zeitschrift fur Kristallographie'
_journal_page_first 345
_journal_page_last 372
_journal_volume 113
_journal_year 1960
_chemical_formula_sum 'Cu0.25 Pb3.25 S6 Sb1.75'
_chemical_name_mineral Meneghinite
_space_group_IT_number 62
_symmetry_space_group_name_Hall '-P 2c 2ab'
_symmetry_space_group_name_H-M 'P b n m'
_cell_angle_alpha 90
_cell_angle_beta 90
_cell_angle_gamma 90
_cell_length_a 11.363
_cell_length_b 24.057
_cell_length_c 4.128
_cell_formula_units_Z 4
_cell_volume 1128.429
_database_code_amcsd 0010585
_exptl_crystal_density_diffrn 6.444
_cod_original_formula_sum 'Cu.25 Pb3.25 Sb1.75 S6'
_cod_database_code 9008075

loop_
_space_group_symop_operation_xyz
x,y,z
x,y,1/2-z
-x,-y,1/2+z
1/2+x,1/2-y,1/2+z
1/2-x,1/2+y,1/2-z
1/2-x,1/2+y,z
1/2+x,1/2-y,-z
-x,-y,-z

loop_
_atom_site_label
_atom_site_fract_x
_atom_site_fract_y
_atom_site_fract_z
_atom_site_occupancy
_atom_site_U_iso_or_equiv
Cu 0.24000 0.25600 0.25000 0.25000 ?
Pb1 0.15000 0.02600 0.25000 0.50000 0.01064
Sb1 0.15000 0.02600 0.25000 0.50000 0.01064
Pb2 0.34200 0.37400 0.75000 1.00000 0.00747
Pb3 0.03600 0.43600 0.25000 0.50000 0.00887
Sb3 0.03600 0.43600 0.25000 0.50000 0.00887
Pb4 0.01500 0.28400 0.75000 1.00000 0.01013
Pb5 0.22000 0.15100 0.75000 0.25000 0.00519
Sb5 0.22000 0.15100 0.75000 0.75000 0.00519
S1 0.47400 0.43700 0.25000 1.00000 0.00469
S2 0.40600 0.11000 0.25000 1.00000 0.00519
S3 0.08900 0.18300 0.25000 1.00000 0.00608
S4 0.33600 0.23700 0.75000 1.00000 0.00177
S5 0.16000 0.34800 0.25000 1.00000 0.00545
S6 0.21700 0.47900 0.75000 1.00000 0.00355

loop_
_cod_related_entry_id
_cod_related_entry_database
_cod_related_entry_code
1 AMCSD 0010585
